data_4102989
loop_
_publ_author_name
'Philip P. Fontaine'
'Brendan L. Yonke'
'Peter Y. Zavalij'
'Lawrence R. Sita'

_publ_section_title
;
 Dinitrogen Complexation and Extent of N\\tbN Activation within the Group
 6 "End-On-Bridged" Dinuclear Complexes,
 {(\h5-C5Me5)M[N(i-Pr)C(Me)N(i-Pr)]}2(\m-\h1:\h1-N2) (M = Mo and W)
;
_journal_name_full 'Journal of the American Chemical Society'
_journal_page_first 12273
_journal_page_last 12285
_journal_paper_doi 10.1021/ja100469f
_journal_volume 132
_journal_year 2010
_chemical_formula_moiety 'C20 H32 Mo N2 O2'
_chemical_formula_sum 'C20 H32 Mo N2 O2'
_chemical_formula_weight 428.42
_space_group_IT_number 62
_symmetry_cell_setting orthorhombic
_symmetry_space_group_name_Hall '-P 2ac 2n'
_symmetry_space_group_name_H-M 'P n m a'
_atom_sites_solution_hydrogens geom
_atom_sites_solution_primary direct
_atom_sites_solution_secondary difmap
_audit_creation_method 'SHELXL-97 & ZCIF'
_cell_angle_alpha 90.00
_cell_angle_beta 90.00
_cell_angle_gamma 90.00
_cell_formula_units_Z 4
_cell_length_a 8.8808(3)
_cell_length_b 16.4776(5)
_cell_length_c 14.2770(5)
_cell_measurement_reflns_used 16837
_cell_measurement_temperature 150(2)
_cell_measurement_theta_max 32.3
_cell_measurement_theta_min 2.6
_cell_volume 2089.21(12)
_computing_cell_refinement Apex2
_computing_data_collection 'Apex2 (Bruker, 2005)'
_computing_data_reduction Apex2
_computing_molecular_graphics 'XSHEL (Bruker, 2004)'
_computing_publication_material SHELXL-97
_computing_structure_refinement 'SHELXL-97 (Sheldrick, 1997)'
_computing_structure_solution 'SHELXS-97 (Sheldrick, 1990)'
_diffrn_ambient_temperature 150(2)
_diffrn_detector 'CCD area detector'
_diffrn_detector_area_resol_mean 11.198
_diffrn_detector_type 'Bruker Smart Apex II'
_diffrn_measured_fraction_theta_full 1.000
_diffrn_measured_fraction_theta_max 1.000
_diffrn_measurement_details 366,366,366
_diffrn_measurement_device_type 'three-circle diffractometer'
_diffrn_measurement_method '\w scans'
_diffrn_measurement_specimen_support 'MiTeGen loop'
_diffrn_orient_matrix_type standard
_diffrn_orient_matrix_UB_11 -0.0058795
_diffrn_orient_matrix_UB_12 -0.0096663
_diffrn_orient_matrix_UB_13 -0.0600245
_diffrn_orient_matrix_UB_21 0.0976030
_diffrn_orient_matrix_UB_22 0.0340188
_diffrn_orient_matrix_UB_23 -0.0068923
_diffrn_orient_matrix_UB_31 0.0558427
_diffrn_orient_matrix_UB_32 -0.0604589
_diffrn_orient_matrix_UB_33 0.0057202
_diffrn_radiation_monochromator graphite
_diffrn_radiation_source 'fine-focus sealed tube'
_diffrn_radiation_type MoK\a
_diffrn_radiation_wavelength 0.71073
_diffrn_reflns_av_R_equivalents 0.0156
_diffrn_reflns_av_sigmaI/netI 0.0097
_diffrn_reflns_limit_h_max 11
_diffrn_reflns_limit_h_min -11
_diffrn_reflns_limit_k_max 21
_diffrn_reflns_limit_k_min -21
_diffrn_reflns_limit_l_max 18
_diffrn_reflns_limit_l_min -18
_diffrn_reflns_number 19482
_diffrn_reflns_theta_full 27.49
_diffrn_reflns_theta_max 27.49
_diffrn_reflns_theta_min 1.89
_diffrn_source_current 30.00
_diffrn_source_voltage 50.00
_diffrn_standards_decay_% 0
_exptl_absorpt_coefficient_mu 0.642
_exptl_absorpt_correction_T_max 0.841
_exptl_absorpt_correction_T_min 0.760
_exptl_absorpt_correction_type multi-scan
_exptl_absorpt_process_details 'SADABS (Sheldrick, 1996)'
_exptl_crystal_colour red
_exptl_crystal_density_diffrn 1.362
_exptl_crystal_density_method 'not measured'
_exptl_crystal_description plate
_exptl_crystal_F_000 896
_exptl_crystal_id
;
;
_exptl_crystal_size_max 0.42
_exptl_crystal_size_mid 0.275
_exptl_crystal_size_min 0.27
_refine_diff_density_max 0.336
_refine_diff_density_min -0.415
_refine_diff_density_rms 0.042
_refine_ls_extinction_method none
_refine_ls_goodness_of_fit_ref 1.000
_refine_ls_hydrogen_treatment refU
_refine_ls_matrix_type full
_refine_ls_number_parameters 132
_refine_ls_number_reflns 2487
_refine_ls_number_restraints 3
_refine_ls_restrained_S_all 1.010
_refine_ls_R_factor_all 0.0178
_refine_ls_R_factor_gt 0.0167
_refine_ls_shift/su_max 0.001
_refine_ls_shift/su_mean 0.000
_refine_ls_structure_factor_coef Fsqd
_refine_ls_weighting_details 'w=1/[\s^2^(Fo^2^)+(0.005P)^2^+1.655P], P=(max(Fo^2^,0)+2Fc^2^)/3'
_refine_ls_weighting_scheme calc
_refine_ls_wR_factor_gt 0.0363
_refine_ls_wR_factor_ref 0.0366
_reflns_number_gt 2364
_reflns_number_total 2487
_reflns_threshold_expression >2sigma(I)
_cod_data_source_file ja100469f_si_012.cif
_cod_data_source_block cmpd_15
_cod_database_code 4102989

loop_
_symmetry_equiv_pos_as_xyz
'x, y, z'
'-x+1/2, -y, z+1/2'
'-x, y+1/2, -z'
'x+1/2, -y+1/2, -z+1/2'
'-x, -y, -z'
'x-1/2, y, -z-1/2'
'x, -y-1/2, z'
'-x-1/2, y-1/2, z-1/2'

loop_
_atom_site_label
_atom_site_type_symbol
_atom_site_fract_x
_atom_site_fract_y
_atom_site_fract_z
_atom_site_U_iso_or_equiv
_atom_site_adp_type
_atom_site_occupancy
_atom_site_symmetry_multiplicity
_atom_site_calc_flag
_atom_site_refinement_flags
Mo1 Mo 0.283467(15) 0.2500 0.522910(9) 0.01735(4) Uani 1 2 d SU
C1 C 0.44728(14) 0.32074(8) 0.56154(9) 0.0274(3) Uani 1 1 d U
O1 O 0.54293(12) 0.36083(7) 0.59235(8) 0.0436(3) Uani 1 1 d U
N1 N 0.27903(12) 0.31636(6) 0.38982(7) 0.0224(2) Uani 1 1 d .
C10 C 0.29160(19) 0.2500 0.33781(12) 0.0228(3) Uani 1 2 d S
C11 C 0.3202(2) 0.2500 0.23351(13) 0.0349(4) Uani 1 2 d S
H11A H 0.4289 0.2500 0.2218 0.058(5) Uiso 1 2 calc SR
H11B H 0.2751 0.2986 0.2055 0.058(5) Uiso 0.50 1 calc PR
H11C H 0.2751 0.2014 0.2055 0.058(5) Uiso 0.50 1 calc PR
C12 C 0.31775(15) 0.39691(8) 0.35309(10) 0.0288(3) Uani 1 1 d .
H12 H 0.2726 0.4020 0.2892 0.033(4) Uiso 1 1 calc R
C13 C 0.48753(16) 0.40876(9) 0.34389(12) 0.0404(4) Uani 1 1 d .
H13A H 0.5345 0.4044 0.4058 0.057(3) Uiso 1 1 calc R
H13B H 0.5082 0.4625 0.3175 0.057(3) Uiso 1 1 calc R
H13C H 0.5290 0.3670 0.3024 0.057(3) Uiso 1 1 calc R
C14 C 0.25059(19) 0.46258(8) 0.41398(13) 0.0465(4) Uani 1 1 d .
H14A H 0.1411 0.4557 0.4168 0.055(3) Uiso 1 1 calc R
H14B H 0.2744 0.5159 0.3874 0.055(3) Uiso 1 1 calc R
H14C H 0.2927 0.4587 0.4773 0.055(3) Uiso 1 1 calc R
C20 C 0.19046(19) 0.2500 0.67188(12) 0.0253(4) Uani 1 2 d S
C21 C 0.12902(13) 0.32029(8) 0.62721(8) 0.0242(2) Uani 1 1 d .
C22 C 0.02698(13) 0.29288(7) 0.55602(8) 0.0225(2) Uani 1 1 d .
C23 C 0.2873(2) 0.2500 0.75852(13) 0.0360(4) Uani 1 2 d S
H23A H 0.2229 0.2500 0.8142 0.055(4) Uiso 1 2 calc SR
H23B H 0.3510 0.2986 0.7588 0.055(4) Uiso 0.50 1 calc PR
H23C H 0.3510 0.2014 0.7588 0.055(4) Uiso 0.50 1 calc PR
C24 C 0.14615(17) 0.40620(9) 0.66160(10) 0.0351(3) Uani 1 1 d .
H24A H 0.1240 0.4440 0.6104 0.057(3) Uiso 1 1 calc R
H24B H 0.2496 0.4148 0.6834 0.057(3) Uiso 1 1 calc R
H24C H 0.0760 0.4158 0.7134 0.057(3) Uiso 1 1 calc R
C25 C -0.07341(15) 0.34453(8) 0.49615(9) 0.0306(3) Uani 1 1 d .
H25A H -0.0468 0.3370 0.4301 0.052(3) Uiso 1 1 calc R
H25B H -0.0604 0.4017 0.5133 0.052(3) Uiso 1 1 calc R
H25C H -0.1786 0.3286 0.5060 0.052(3) Uiso 1 1 calc R

loop_
_atom_site_aniso_label
_atom_site_aniso_U_11
_atom_site_aniso_U_22
_atom_site_aniso_U_33
_atom_site_aniso_U_23
_atom_site_aniso_U_13
_atom_site_aniso_U_12
Mo1 0.01611(7) 0.01750(7) 0.01845(7) 0.000 0.00202(5) 0.000
C1 0.0233(6) 0.0274(6) 0.0315(6) 0.0003(5) 0.0003(5) -0.0025(4)
O1 0.0344(5) 0.0433(6) 0.0532(6) -0.0032(5) -0.0083(5) -0.0147(5)
N1 0.0256(5) 0.0186(5) 0.0229(5) 0.0026(4) 0.0045(4) 0.0003(4)
C10 0.0207(8) 0.0260(8) 0.0218(8) 0.000 0.0046(7) 0.000
C11 0.0430(12) 0.0392(10) 0.0225(9) 0.000 0.0081(8) 0.000
C12 0.0300(7) 0.0222(6) 0.0343(7) 0.0078(5) 0.0049(5) -0.0002(5)
C13 0.0324(7) 0.0317(7) 0.0573(9) 0.0129(7) 0.0108(7) -0.0039(6)
C14 0.0475(9) 0.0191(6) 0.0728(11) 0.0029(7) 0.0208(8) 0.0005(6)
C20 0.0204(8) 0.0377(10) 0.0179(8) 0.000 0.0022(6) 0.000
C21 0.0210(5) 0.0313(6) 0.0203(5) -0.0048(5) 0.0037(5) 0.0014(5)
C22 0.0176(5) 0.0306(6) 0.0194(5) -0.0012(5) 0.0045(4) 0.0024(5)
C23 0.0308(10) 0.0555(13) 0.0218(9) 0.000 -0.0040(8) 0.000
C24 0.0363(7) 0.0360(7) 0.0331(7) -0.0137(6) 0.0030(6) 0.0025(6)
C25 0.0248(6) 0.0362(7) 0.0308(6) 0.0010(6) -0.0016(5) 0.0076(6)

loop_
_atom_type_symbol
_atom_type_description
_atom_type_scat_dispersion_real
_atom_type_scat_dispersion_imag
_atom_type_scat_source
C C 0.0033 0.0016 'International Tables Vol C Tables 4.2.6.8 and 6.1.1.4'
H H 0.0000 0.0000 'International Tables Vol C Tables 4.2.6.8 and 6.1.1.4'
N N 0.0061 0.0033 'International Tables Vol C Tables 4.2.6.8 and 6.1.1.4'
O O 0.0106 0.0060 'International Tables Vol C Tables 4.2.6.8 and 6.1.1.4'
Mo Mo -1.6832 0.6857 'International Tables Vol C Tables 4.2.6.8 and 6.1.1.4'

loop_
_geom_angle_atom_site_label_1
_geom_angle_atom_site_label_2
_geom_angle_atom_site_label_3
_geom_angle
_geom_angle_site_symmetry_1
_geom_angle_site_symmetry_3
C1 Mo1 C1 73.68(8) 7_565 .
C1 Mo1 N1 87.72(5) 7_565 7_565
C1 Mo1 N1 123.94(5) . 7_565
C1 Mo1 N1 123.94(5) 7_565 .
C1 Mo1 N1 87.72(5) . .
N1 Mo1 N1 59.83(5) 7_565 .
C1 Mo1 C20 90.37(5) 7_565 .
C1 Mo1 C20 90.37(5) . .
N1 Mo1 C20 143.25(4) 7_565 .
N1 Mo1 C20 143.25(4) . .
C1 Mo1 C21 87.78(5) 7_565 7_565
C1 Mo1 C21 123.83(5) . 7_565
N1 Mo1 C21 107.16(4) 7_565 7_565
N1 Mo1 C21 142.22(4) . 7_565
C20 Mo1 C21 36.10(4) . 7_565
C1 Mo1 C21 123.83(5) 7_565 .
C1 Mo1 C21 87.78(5) . .
N1 Mo1 C21 142.22(4) 7_565 .
N1 Mo1 C21 107.16(4) . .
C20 Mo1 C21 36.10(4) . .
C21 Mo1 C21 59.55(6) 7_565 .
C1 Mo1 C22 145.10(5) 7_565 .
C1 Mo1 C22 118.15(5) . .
N1 Mo1 C22 107.25(4) 7_565 .
N1 Mo1 C22 90.39(4) . .
C20 Mo1 C22 58.64(5) . .
C21 Mo1 C22 57.94(4) 7_565 .
C21 Mo1 C22 34.98(4) . .
C1 Mo1 C22 118.15(5) 7_565 7_565
C1 Mo1 C22 145.10(5) . 7_565
N1 Mo1 C22 90.39(4) 7_565 7_565
N1 Mo1 C22 107.25(4) . 7_565
C20 Mo1 C22 58.64(5) . 7_565
C21 Mo1 C22 34.98(4) 7_565 7_565
C21 Mo1 C22 57.94(4) . 7_565
C22 Mo1 C22 33.79(6) . 7_565
O1 C1 Mo1 174.19(12) . .
C10 N1 C12 121.71(10) . .
C10 N1 Mo1 94.15(8) . .
C12 N1 Mo1 139.14(8) . .
N1 C10 N1 111.05(14) 7_565 .
N1 C10 C11 124.47(7) 7_565 .
N1 C10 C11 124.47(7) . .
C10 C11 H11A 109.5 . .
C10 C11 H11B 109.5 . .
H11A C11 H11B 109.5 . .
C10 C11 H11C 109.5 . .
H11A C11 H11C 109.5 . .
H11B C11 H11C 109.5 . .
N1 C12 C14 110.46(11) . .
N1 C12 C13 112.20(11) . .
C14 C12 C13 110.36(13) . .
N1 C12 H12 107.9 . .
C14 C12 H12 107.9 . .
C13 C12 H12 107.9 . .
C12 C13 H13A 109.5 . .
C12 C13 H13B 109.5 . .
H13A C13 H13B 109.5 . .
C12 C13 H13C 109.5 . .
H13A C13 H13C 109.5 . .
H13B C13 H13C 109.5 . .
C12 C14 H14A 109.5 . .
C12 C14 H14B 109.5 . .
H14A C14 H14B 109.5 . .
C12 C14 H14C 109.5 . .
H14A C14 H14C 109.5 . .
H14B C14 H14C 109.5 . .
C21 C20 C21 108.14(15) . 7_565
C21 C20 C23 125.72(7) . .
C21 C20 C23 125.72(7) 7_565 .
C21 C20 Mo1 73.89(8) . .
C21 C20 Mo1 73.89(8) 7_565 .
C23 C20 Mo1 123.96(12) . .
C20 C21 C22 107.57(11) . .
C20 C21 C24 125.26(11) . .
C22 C21 C24 126.20(12) . .
C20 C21 Mo1 70.01(8) . .
C22 C21 Mo1 76.28(7) . .
C24 C21 Mo1 127.99(9) . .
C22 C22 C21 108.35(7) 7_565 .
C22 C22 C25 124.57(7) 7_565 .
C21 C22 C25 126.91(11) . .
C22 C22 Mo1 73.11(3) 7_565 .
C21 C22 Mo1 68.74(6) . .
C25 C22 Mo1 127.66(8) . .
C20 C23 H23A 109.5 . .
C20 C23 H23B 109.5 . .
H23A C23 H23B 109.5 . .
C20 C23 H23C 109.5 . .
H23A C23 H23C 109.5 . .
H23B C23 H23C 109.5 . .
C21 C24 H24A 109.5 . .
C21 C24 H24B 109.5 . .
H24A C24 H24B 109.5 . .
C21 C24 H24C 109.5 . .
H24A C24 H24C 109.5 . .
H24B C24 H24C 109.5 . .
C22 C25 H25A 109.5 . .
C22 C25 H25B 109.5 . .
H25A C25 H25B 109.5 . .
C22 C25 H25C 109.5 . .
H25A C25 H25C 109.5 . .
H25B C25 H25C 109.5 . .

loop_
_geom_bond_atom_site_label_1
_geom_bond_atom_site_label_2
_geom_bond_distance
_geom_bond_site_symmetry_2
Mo1 C1 1.9440(13) 7_565
Mo1 C1 1.9441(13) .
Mo1 N1 2.1926(10) 7_565
Mo1 N1 2.1926(10) .
Mo1 C20 2.2816(17) .
Mo1 C21 2.3324(12) 7_565
Mo1 C21 2.3324(12) .
Mo1 C22 2.4313(11) .
Mo1 C22 2.4313(11) 7_565
C1 O1 1.1625(16) .
N1 C10 1.3265(13) .
N1 C12 1.4680(15) .
C10 N1 1.3264(13) 7_565
C10 C11 1.511(2) .
C11 H11A 0.9800 .
C11 H11B 0.9800 .
C11 H11C 0.9800 .
C12 C14 1.5107(19) .
C12 C13 1.5260(19) .
C12 H12 1.0000 .
C13 H13A 0.9800 .
C13 H13B 0.9800 .
C13 H13C 0.9800 .
C14 H14A 0.9800 .
C14 H14B 0.9800 .
C14 H14C 0.9800 .
C20 C21 1.4303(16) .
C20 C21 1.4303(16) 7_565
C20 C23 1.507(2) .
C21 C22 1.4347(16) .
C21 C24 1.5060(18) .
C22 C22 1.413(2) 7_565
C22 C25 1.5000(17) .
C23 H23A 0.9800 .
C23 H23B 0.9800 .
C23 H23C 0.9800 .
C24 H24A 0.9800 .
C24 H24B 0.9800 .
C24 H24C 0.9800 .
C25 H25A 0.9800 .
C25 H25B 0.9800 .
C25 H25C 0.9800 .

loop_
_geom_torsion_atom_site_label_1
_geom_torsion_atom_site_label_2
_geom_torsion_atom_site_label_3
_geom_torsion_atom_site_label_4
_geom_torsion
_geom_torsion_site_symmetry_1
_geom_torsion_site_symmetry_4
C1 Mo1 N1 C10 57.97(11) 7_565 .
C1 Mo1 N1 C10 126.52(10) . .
N1 Mo1 N1 C10 -5.51(10) 7_565 .
C20 Mo1 N1 C10 -145.92(10) . .
C21 Mo1 N1 C10 -84.39(11) 7_565 .
C21 Mo1 N1 C10 -146.52(9) . .
C22 Mo1 N1 C10 -115.33(9) . .
C22 Mo1 N1 C10 -85.58(9) 7_565 .
C1 Mo1 N1 C12 -94.85(13) 7_565 .
C1 Mo1 N1 C12 -26.31(12) . .
N1 Mo1 N1 C12 -158.33(11) 7_565 .
C20 Mo1 N1 C12 61.26(15) . .
C21 Mo1 N1 C12 122.79(12) 7_565 .
C21 Mo1 N1 C12 60.66(13) . .
C22 Mo1 N1 C12 91.85(12) . .
C22 Mo1 N1 C12 121.60(12) 7_565 .
C12 N1 C10 N1 167.88(9) . 7_565
Mo1 N1 C10 N1 8.45(15) . 7_565
C12 N1 C10 C11 -10.8(2) . .
Mo1 N1 C10 C11 -170.19(16) . .
C10 N1 C12 C14 162.96(14) . .
Mo1 N1 C12 C14 -49.42(17) . .
C10 N1 C12 C13 -73.44(17) . .
Mo1 N1 C12 C13 74.18(16) . .
C1 Mo1 C20 C21 159.40(8) 7_565 .
C1 Mo1 C20 C21 85.72(8) . .
N1 Mo1 C20 C21 -113.91(7) 7_565 .
N1 Mo1 C20 C21 -0.97(12) . .
C21 Mo1 C20 C21 -114.89(14) 7_565 .
C22 Mo1 C20 C21 -37.55(7) . .
C22 Mo1 C20 C21 -77.34(9) 7_565 .
C1 Mo1 C20 C21 -85.72(8) 7_565 7_565
C1 Mo1 C20 C21 -159.40(8) . 7_565
N1 Mo1 C20 C21 0.97(12) 7_565 7_565
N1 Mo1 C20 C21 113.91(7) . 7_565
C21 Mo1 C20 C21 114.89(14) . 7_565
C22 Mo1 C20 C21 77.34(9) . 7_565
C22 Mo1 C20 C21 37.55(7) 7_565 7_565
C1 Mo1 C20 C23 36.84(4) 7_565 .
C1 Mo1 C20 C23 -36.84(4) . .
N1 Mo1 C20 C23 123.53(7) 7_565 .
N1 Mo1 C20 C23 -123.53(7) . .
C21 Mo1 C20 C23 122.56(7) 7_565 .
C21 Mo1 C20 C23 -122.56(7) . .
C22 Mo1 C20 C23 -160.10(4) . .
C22 Mo1 C20 C23 160.10(4) 7_565 .
C21 C20 C21 C22 1.16(18) 7_565 .
C23 C20 C21 C22 -171.76(15) . .
Mo1 C20 C21 C22 67.67(8) . .
C21 C20 C21 C24 170.47(9) 7_565 .
C23 C20 C21 C24 -2.5(2) . .
Mo1 C20 C21 C24 -123.02(13) . .
C21 C20 C21 Mo1 -66.51(11) 7_565 .
C23 C20 C21 Mo1 120.57(17) . .
C1 Mo1 C21 C20 -25.06(10) 7_565 .
C1 Mo1 C21 C20 -93.68(8) . .
N1 Mo1 C21 C20 116.79(9) 7_565 .
N1 Mo1 C21 C20 179.39(8) . .
C21 Mo1 C21 C20 38.32(8) 7_565 .
C22 Mo1 C21 C20 114.80(11) . .
C22 Mo1 C21 C20 79.44(8) 7_565 .
C1 Mo1 C21 C22 -139.86(7) 7_565 .
C1 Mo1 C21 C22 151.52(8) . .
N1 Mo1 C21 C22 1.99(11) 7_565 .
N1 Mo1 C21 C22 64.59(8) . .
C20 Mo1 C21 C22 -114.80(11) . .
C21 Mo1 C21 C22 -76.49(7) 7_565 .
C22 Mo1 C21 C22 -35.36(7) 7_565 .
C1 Mo1 C21 C24 94.64(12) 7_565 .
C1 Mo1 C21 C24 26.01(12) . .
N1 Mo1 C21 C24 -123.51(11) 7_565 .
N1 Mo1 C21 C24 -60.91(12) . .
C20 Mo1 C21 C24 119.70(14) . .
C21 Mo1 C21 C24 158.01(10) 7_565 .
C22 Mo1 C21 C24 -125.50(14) . .
C22 Mo1 C21 C24 -160.87(13) 7_565 .
C20 C21 C22 C22 -0.72(11) . 7_565
C24 C21 C22 C22 -169.90(10) . 7_565
Mo1 C21 C22 C22 62.77(3) . 7_565
C20 C21 C22 C25 174.66(12) . .
C24 C21 C22 C25 5.5(2) . .
Mo1 C21 C22 C25 -121.85(12) . .
C20 C21 C22 Mo1 -63.49(9) . .
C24 C21 C22 Mo1 127.33(13) . .
C1 Mo1 C22 C22 -48.71(8) 7_565 7_565
C1 Mo1 C22 C22 -150.83(5) . 7_565
N1 Mo1 C22 C22 63.16(3) 7_565 7_565
N1 Mo1 C22 C22 121.55(3) . 7_565
C20 Mo1 C22 C22 -79.33(3) . 7_565
C21 Mo1 C22 C22 -36.63(4) 7_565 7_565
C21 Mo1 C22 C22 -118.11(7) . 7_565
C1 Mo1 C22 C21 69.41(11) 7_565 .
C1 Mo1 C22 C21 -32.71(9) . .
N1 Mo1 C22 C21 -178.72(7) 7_565 .
N1 Mo1 C22 C21 -120.34(7) . .
C20 Mo1 C22 C21 38.78(6) . .
C21 Mo1 C22 C21 81.48(10) 7_565 .
C22 Mo1 C22 C21 118.11(7) 7_565 .
C1 Mo1 C22 C25 -169.68(10) 7_565 .
C1 Mo1 C22 C25 88.20(11) . .
N1 Mo1 C22 C25 -57.81(11) 7_565 .
N1 Mo1 C22 C25 0.58(11) . .
C20 Mo1 C22 C25 159.69(12) . .
C21 Mo1 C22 C25 -157.60(12) 7_565 .
C21 Mo1 C22 C25 120.91(14) . .
C22 Mo1 C22 C25 -120.97(10) 7_565 .
